data_4123297
loop_
_publ_author_name
'Sattler, Wesley'
'Henling, Lawrence M.'
'Winkler, Jay R.'
'Gray, Harry B.'

_publ_section_title
;
 Bespoke photoreductants: tungsten arylisocyanides.
;
_journal_issue 3
_journal_name_full 'Journal of the American Chemical Society'
_journal_page_first 1198
_journal_page_last 1205
_journal_paper_doi 10.1021/ja510973h
_journal_volume 137
_journal_year 2015
_chemical_formula_moiety 'C114 H126 N6 W'
_chemical_formula_sum 'C114 H126 N6 W'
_chemical_formula_weight 1764.05
_chemical_name_systematic
;
 ?
;
_space_group_crystal_system triclinic
_space_group_IT_number 2
_space_group_name_Hall '-P 1'
_space_group_name_H-M_alt 'P -1'
_symmetry_space_group_name_Hall '-P 1'
_symmetry_space_group_name_H-M 'P -1'
_atom_sites_solution_hydrogens geom
_atom_sites_solution_primary direct
_audit_creation_date 2014-05-09
_audit_creation_method
;
Olex2 1.2
(compiled 2014.03.20 svn.r2914 for OlexSys, GUI svn.r4816),
 SHELXL-2014,
 and manual edit
;
_cell_angle_alpha 85.655(6)
_cell_angle_beta 87.973(6)
_cell_angle_gamma 81.028(5)
_cell_formula_units_Z 2
_cell_length_a 14.456(3)
_cell_length_b 18.045(3)
_cell_length_c 18.803(4)
_cell_measurement_reflns_used 4561
_cell_measurement_temperature 100
_cell_measurement_theta_max 23.145
_cell_measurement_theta_min 2.291
_cell_volume 4829.6(16)
_computing_cell_refinement 'SAINT V8.34A (Bruker-AXS, 2007)'
_computing_data_collection 'APEX2 2013.6-2 (Bruker-AXS, 2007)'
_computing_data_reduction 'SAINT V8.34A (Bruker-AXS, 2007)'
_computing_molecular_graphics 'DIAMOND 3 (Crystal Impact, 1999)'
_computing_publication_material 'Olex2 (Dolomanov et al., 2009)'
_computing_structure_refinement 'SHELXL-2014/2 (Sheldrick, 2014)'
_computing_structure_solution 'XT-2014/1 (Sheldrick, 2012)'
_diffrn_ambient_temperature 100
_diffrn_detector_area_resol_mean 8.33
_diffrn_measured_fraction_theta_full 0.981
_diffrn_measured_fraction_theta_max 0.907
_diffrn_radiation_type MoK\a
_diffrn_radiation_wavelength 0.71073
_diffrn_reflns_av_unetI/netI 0.1448
_diffrn_reflns_Laue_measured_fraction_full 0.981
_diffrn_reflns_Laue_measured_fraction_max 0.907
_diffrn_reflns_limit_h_max 21
_diffrn_reflns_limit_h_min -21
_diffrn_reflns_limit_k_max 26
_diffrn_reflns_limit_k_min -26
_diffrn_reflns_limit_l_max 28
_diffrn_reflns_limit_l_min 0
_diffrn_reflns_number 30730
_diffrn_reflns_point_group_measured_fraction_full 0.981
_diffrn_reflns_point_group_measured_fraction_max 0.907
_diffrn_reflns_theta_full 25.000
_diffrn_reflns_theta_max 32.438
_diffrn_reflns_theta_min 1.426
_diffrn_source_current 30
_diffrn_source_power 1.5
_diffrn_source_target Mo
_diffrn_source_voltage 50
_exptl_absorpt_coefficient_mu 1.247
_exptl_absorpt_correction_T_max 1
_exptl_absorpt_process_details
;
 TWINABS-2012/1 (Bruker,2012) was used for absorption correction.

For component 1:
 wR2(int) was 0.0588 before and 0.0539 after correction.
 The Ratio of minimum to maximum transmission not present.
 The \l/2 correction factor is Not present
;
_exptl_crystal_density_diffrn 1.213
_exptl_crystal_F_000 1852
_exptl_crystal_size_max 0.25
_exptl_crystal_size_mid 0.15
_exptl_crystal_size_min 0.10
_refine_diff_density_max 2.955
_refine_diff_density_min -1.073
_refine_diff_density_rms 0.133
_refine_ls_extinction_method none
_refine_ls_goodness_of_fit_ref 1.350
_refine_ls_hydrogen_treatment constr
_refine_ls_matrix_type full
_refine_ls_number_parameters 1170
_refine_ls_number_reflns 30730
_refine_ls_number_restraints 0
_refine_ls_restrained_S_all 1.350
_refine_ls_R_factor_all 0.1583
_refine_ls_R_factor_gt 0.0776
_refine_ls_shift/su_max 0.001
_refine_ls_shift/su_mean 0.000
_refine_ls_structure_factor_coef Fsqd
_refine_ls_weighting_details 'w=1/[\s^2^(Fo^2^)+(0.0300P)^2^] where P=(Fo^2^+2Fc^2^)/3'
_refine_ls_weighting_scheme calc
_refine_ls_wR_factor_gt 0.1152
_refine_ls_wR_factor_ref 0.1283
_reflns_Friedel_coverage 0.000
_reflns_number_gt 17249
_reflns_number_total 30730
_reflns_threshold_expression 'I > 2\s(I)'
_cod_data_source_file ja510973h_si_002.cif
_cod_data_source_block a13176
_cod_depositor_comments 'Adding full bibliography for 4123295--4123298.cif.'
_cod_original_cell_volume 4829.6(15)
_cod_database_code 4123297
_shelxl_version_number 2014-2
_shelx_space_group_comment
;
The symmetry employed for this shelxl refinement is uniquely defined
by the following loop, which should always be used as a source of
symmetry information in preference to the above space-group names.
They are only intended as comments.
;
_olex2_refinement_description
;
1. Fixed Uiso
 At 1.2 times of:
  All C(H) groups, All C(H,H) groups
 At 1.5 times of:
  All C(H,H,H) groups
2. Others
 Sof(H14D)=Sof(C153)=Sof(H15J)=Sof(H15K)=Sof(H15L)=1-FVAR(1)
 Sof(H14C)=Sof(C15C)=Sof(H15G)=Sof(H15H)=Sof(H15I)=FVAR(1)
 Sof(C172)=Sof(H172)=Sof(C182)=Sof(H18G)=Sof(H18H)=Sof(H18I)=Sof(C192)=
 Sof(H19G)=Sof(H19H)=Sof(H19I)=1-FVAR(2)
 Sof(C17B)=Sof(H17B)=Sof(C18B)=Sof(H18D)=Sof(H18E)=Sof(H18F)=Sof(C19B)=
 Sof(H19D)=Sof(H19E)=Sof(H19F)=FVAR(2)
 Sof(H14F)=Sof(C154)=Sof(H15P)=Sof(H15Q)=Sof(H15R)=1-FVAR(3)
 Sof(H14E)=Sof(C15D)=Sof(H15M)=Sof(H15N)=Sof(H15O)=FVAR(3)
3.a Ternary CH refined with riding coordinates:
 C14A(H14A), C17A(H17A), C14B(H14B), C17B(H17B), C172(H172), C14C(H14C),
 C14C(H14D), C17C(H17C), C14D(H14E), C14D(H14F), C17D(H17D), C14E(H14G),
 C17E(H17E), C14F(H14H), C17F(H17F)
3.b Aromatic/amide H refined with riding coordinates:
 C4A(H4A), C6A(H6A), C9A(H9A), C10A(H10A), C11A(H11A), C12A(H12A), C13A(H13A),
 C4B(H4B), C6B(H6B), C9B(H9B), C10B(H10B), C11B(H11B), C12B(H12B), C13B(H13B),
 C4C(H4C), C6C(H6C), C9C(H9C), C10C(H10C), C11C(H11C), C12C(H12C), C13C(H13C),
 C4D(H4D), C6D(H6D), C9D(H9D), C10D(H10D), C11D(H11D), C12D(H12D), C13D(H13D),
 C4E(H4E), C6E(H6E), C9E(H9E), C10E(H10E), C11E(H11E), C12E(H12E), C13E(H13E),
 C4F(H4F), C6F(H6F), C9F(H9F), C10F(H10F), C11F(H11F), C12F(H12F), C13F(H13F)
3.c Idealised Me refined as rotating group:
 C15A(H15A,H15B,H15C), C16A(H16A,H16B,H16C), C18A(H18A,H18B,H18C), C19A(H19A,
 H19B,H19C), C15B(H15D,H15E,H15F), C16B(H16D,H16E,H16F), C18B(H18D,H18E,H18F),
 C19B(H19D,H19E,H19F), C182(H18G,H18H,H18I), C192(H19G,H19H,H19I), C15C(H15G,
 H15H,H15I), C153(H15J,H15K,H15L), C16C(H16G,H16H,H16I), C18C(H18J,H18K,H18L),
 C19C(H19J,H19K,H19L), C15D(H15M,H15N,H15O), C154(H15P,H15Q,H15R), C16D(H16J,
 H16K,H16L), C18D(H18M,H18N,H18O), C19D(H19M,H19N,H19O), C15E(H15S,H15T,H15U),
 C16E(H16M,H16N,H16O), C18E(H18P,H18Q,H18R), C19E(H19P,H19Q,H19R), C15F(H15V,
 H15W,H15X), C16F(H16P,H16Q,H16R), C18F(H18S,H18T,H18U), C19F(H19S,H19T,H19U)
;

loop_
_space_group_symop_operation_xyz
'x, y, z'
'-x, -y, -z'

loop_
_atom_site_label
_atom_site_type_symbol
_atom_site_fract_x
_atom_site_fract_y
_atom_site_fract_z
_atom_site_U_iso_or_equiv
_atom_site_adp_type
_atom_site_occupancy
_atom_site_site_symmetry_order
_atom_site_calc_flag
_atom_site_refinement_flags_posn
_atom_site_refinement_flags_adp
_atom_site_refinement_flags_occupancy
_atom_site_disorder_assembly
_atom_site_disorder_group
W1 W 0.0000 0.5000 0.5000 0.02558(10) Uani 1 2 d S T P . .
C1A C -0.0569(4) 0.4777(3) 0.4077(3) 0.0344(14) Uani 1 1 d . . . . .
N1A N -0.0925(3) 0.4617(3) 0.3576(3) 0.0467(13) Uani 1 1 d . . . . .
C2A C -0.1235(4) 0.4508(3) 0.2900(3) 0.0471(16) Uani 1 1 d . . . . .
C3A C -0.2051(4) 0.4199(3) 0.2842(3) 0.0409(15) Uani 1 1 d . . . . .
C4A C -0.2326(4) 0.4113(3) 0.2164(3) 0.0414(15) Uani 1 1 d . . . . .
H4A H -0.2867 0.3886 0.2108 0.050 Uiso 1 1 calc R . . . .
C5A C -0.1845(4) 0.4345(3) 0.1562(3) 0.0367(14) Uani 1 1 d . . . . .
C6A C -0.1046(4) 0.4654(3) 0.1647(3) 0.0407(15) Uani 1 1 d . . . . .
H6A H -0.0707 0.4805 0.1233 0.049 Uiso 1 1 calc R . . . .
C7A C -0.0724(4) 0.4751(3) 0.2302(3) 0.0399(15) Uani 1 1 d . . . . .
C8A C -0.2179(4) 0.4271(4) 0.0843(4) 0.0454(17) Uani 1 1 d . . . . .
C9A C -0.2580(5) 0.3691(5) 0.0679(4) 0.083(3) Uani 1 1 d . . . . .
H9A H -0.2655 0.3307 0.1041 0.100 Uiso 1 1 calc R . . . .
C10A C -0.2898(6) 0.3623(5) -0.0015(5) 0.092(3) Uani 1 1 d . . . . .
H10A H -0.3188 0.3202 -0.0102 0.111 Uiso 1 1 calc R . . . .
C11A C -0.2801(6) 0.4127(5) -0.0536(4) 0.071(3) Uani 1 1 d . . . . .
H11A H -0.3009 0.4076 -0.1000 0.085 Uiso 1 1 calc R . . . .
C12A C -0.2399(6) 0.4719(6) -0.0397(4) 0.097(3) Uani 1 1 d . . . . .
H12A H -0.2327 0.5094 -0.0768 0.116 Uiso 1 1 calc R . . . .
C13A C -0.2072(5) 0.4799(5) 0.0309(4) 0.079(2) Uani 1 1 d . . . . .
H13A H -0.1783 0.5220 0.0397 0.095 Uiso 1 1 calc R . . . .
C14A C -0.2588(4) 0.3983(4) 0.3511(4) 0.063(2) Uani 1 1 d . . . . .
H14A H -0.2522 0.4368 0.3854 0.075 Uiso 1 1 calc R . . . .
C15A C -0.2145(5) 0.3258(4) 0.3853(4) 0.078(2) Uani 1 1 d . . . . .
H15A H -0.2293 0.2846 0.3587 0.117 Uiso 1 1 calc GR . . . .
H15B H -0.2384 0.3202 0.4345 0.117 Uiso 1 1 calc GR . . . .
H15C H -0.1465 0.3243 0.3853 0.117 Uiso 1 1 calc GR . . . .
C16A C -0.3610(5) 0.4004(6) 0.3439(4) 0.130(4) Uani 1 1 d . . . . .
H16A H -0.3894 0.4510 0.3260 0.196 Uiso 1 1 calc GR . . . .
H16B H -0.3892 0.3878 0.3905 0.196 Uiso 1 1 calc GR . . . .
H16C H -0.3720 0.3640 0.3103 0.196 Uiso 1 1 calc GR . . . .
C17A C 0.0115(5) 0.5103(4) 0.2419(3) 0.0519(17) Uani 1 1 d . . . . .
H17A H 0.0434 0.4833 0.2849 0.062 Uiso 1 1 calc R . . . .
C18A C -0.0152(5) 0.5939(3) 0.2570(3) 0.0632(19) Uani 1 1 d . . . . .
H18A H -0.0445 0.6222 0.2150 0.095 Uiso 1 1 calc GR . . . .
H18B H 0.0413 0.6143 0.2679 0.095 Uiso 1 1 calc GR . . . .
H18C H -0.0593 0.5984 0.2978 0.095 Uiso 1 1 calc GR . . . .
C19A C 0.0832(4) 0.5046(4) 0.1790(4) 0.065(2) Uani 1 1 d . . . . .
H19A H 0.1079 0.4516 0.1733 0.098 Uiso 1 1 calc GR . . . .
H19B H 0.1347 0.5316 0.1887 0.098 Uiso 1 1 calc GR . . . .
H19C H 0.0525 0.5271 0.1352 0.098 Uiso 1 1 calc GR . . . .
C1B C -0.0856(4) 0.4294(3) 0.5504(3) 0.0281(13) Uani 1 1 d . . . . .
N1B N -0.1394(3) 0.3918(3) 0.5744(3) 0.0422(13) Uani 1 1 d . . . . .
C2B C -0.2031(4) 0.3437(3) 0.5927(3) 0.0394(15) Uani 1 1 d . . . . .
C3B C -0.1786(4) 0.2680(3) 0.5794(3) 0.0326(13) Uani 1 1 d . . . . .
C4B C -0.2455(4) 0.2217(3) 0.5969(3) 0.0357(14) Uani 1 1 d . . . . .
H4B H -0.2305 0.1698 0.5888 0.043 Uiso 1 1 calc R . . . .
C5B C -0.3333(4) 0.2478(3) 0.6256(3) 0.0411(15) Uani 1 1 d . . . . .
C6B C -0.3530(4) 0.3238(4) 0.6372(4) 0.0565(19) Uani 1 1 d . . . . .
H6B H -0.4125 0.3426 0.6572 0.068 Uiso 1 1 calc R . . . .
C7B C -0.2905(4) 0.3731(3) 0.6212(4) 0.0554(19) Uani 1 1 d . . . . .
C8B C -0.4042(4) 0.1968(3) 0.6430(3) 0.0428(16) Uani 1 1 d . . . . .
C9B C -0.4115(4) 0.1377(4) 0.6018(4) 0.0530(18) Uani 1 1 d . . . . .
H9B H -0.3699 0.1284 0.5621 0.064 Uiso 1 1 calc R . . . .
C10B C -0.4799(5) 0.0914(4) 0.6181(4) 0.066(2) Uani 1 1 d . . . . .
H10B H -0.4843 0.0506 0.5898 0.079 Uiso 1 1 calc R . . . .
C11B C -0.5404(5) 0.1052(4) 0.6751(4) 0.064(2) Uani 1 1 d . . . . .
H11B H -0.5867 0.0739 0.6862 0.077 Uiso 1 1 calc R . . . .
C12B C -0.5344(4) 0.1639(4) 0.7160(4) 0.061(2) Uani 1 1 d . . . . .
H12B H -0.5769 0.1732 0.7551 0.073 Uiso 1 1 calc R . . . .
C13B C -0.4672(4) 0.2093(4) 0.7006(3) 0.0553(18) Uani 1 1 d . . . . .
H13B H -0.4635 0.2497 0.7294 0.066 Uiso 1 1 calc R . . . .
C14B C -0.0833(4) 0.2412(3) 0.5476(3) 0.0369(14) Uani 1 1 d . . . . .
H14B H -0.0690 0.2805 0.5102 0.044 Uiso 1 1 calc R . . . .
C15B C -0.0773(4) 0.1665(3) 0.5115(3) 0.0515(19) Uani 1 1 d . . . . .
H15D H -0.0861 0.1259 0.5476 0.077 Uiso 1 1 calc GR . . . .
H15E H -0.0157 0.1548 0.4879 0.077 Uiso 1 1 calc GR . . . .
H15F H -0.1263 0.1712 0.4760 0.077 Uiso 1 1 calc GR . . . .
C16B C -0.0064(4) 0.2320(3) 0.6035(3) 0.0499(17) Uani 1 1 d . . . . .
H16D H -0.0076 0.2796 0.6256 0.075 Uiso 1 1 calc GR . . . .
H16E H 0.0549 0.2178 0.5802 0.075 Uiso 1 1 calc GR . . . .
H16F H -0.0175 0.1926 0.6402 0.075 Uiso 1 1 calc GR . . . .
C17B C -0.3185(14) 0.4581(12) 0.6191(9) 0.035(4) Uani 0.541(11) 1 d . . . A 1
H17B H -0.2864 0.4808 0.5768 0.042 Uiso 0.541(11) 1 calc R . . A 1
C18B C -0.2744(9) 0.4793(7) 0.6882(7) 0.051(4) Uani 0.541(11) 1 d . . . A 1
H18D H -0.2787 0.4398 0.7264 0.076 Uiso 0.541(11) 1 calc GR . . A 1
H18E H -0.3084 0.5272 0.7030 0.076 Uiso 0.541(11) 1 calc GR . . A 1
H18F H -0.2085 0.4841 0.6785 0.076 Uiso 0.541(11) 1 calc GR . . A 1
C19B C -0.4223(7) 0.4903(6) 0.6170(7) 0.050(4) Uani 0.541(11) 1 d . . . A 1
H19D H -0.4490 0.4763 0.5737 0.075 Uiso 0.541(11) 1 calc GR . . A 1
H19E H -0.4299 0.5452 0.6169 0.075 Uiso 0.541(11) 1 calc GR . . A 1
H19F H -0.4547 0.4701 0.6591 0.075 Uiso 0.541(11) 1 calc GR . . A 1
C172 C -0.3053(18) 0.4532(15) 0.6516(10) 0.039(6) Uani 0.459(11) 1 d . . . A 2
H172 H -0.2425 0.4688 0.6563 0.047 Uiso 0.459(11) 1 calc R . . A 2
C182 C -0.3625(11) 0.4685(8) 0.7208(8) 0.069(6) Uani 0.459(11) 1 d . . . A 2
H18G H -0.4240 0.4529 0.7173 0.104 Uiso 0.459(11) 1 calc GR . . A 2
H18H H -0.3705 0.5223 0.7281 0.104 Uiso 0.459(11) 1 calc GR . . A 2
H18I H -0.3293 0.4399 0.7611 0.104 Uiso 0.459(11) 1 calc GR . . A 2
C192 C -0.3536(13) 0.4987(9) 0.5875(9) 0.069(6) Uani 0.459(11) 1 d . . . A 2
H19G H -0.3061 0.5142 0.5535 0.104 Uiso 0.459(11) 1 calc GR . . A 2
H19H H -0.3937 0.5434 0.6038 0.104 Uiso 0.459(11) 1 calc GR . . A 2
H19I H -0.3918 0.4677 0.5642 0.104 Uiso 0.459(11) 1 calc GR . . A 2
C1C C 0.1095(3) 0.4145(3) 0.4865(3) 0.0279(13) Uani 1 1 d . . . . .
N1C N 0.1763(3) 0.3695(2) 0.4779(3) 0.0437(13) Uani 1 1 d . . . . .
C2C C 0.2548(4) 0.3232(3) 0.4523(3) 0.0364(15) Uani 1 1 d . . . . .
C3C C 0.3341(4) 0.3079(4) 0.4940(4) 0.0467(17) Uani 1 1 d . . . . .
C4C C 0.4109(4) 0.2634(3) 0.4640(3) 0.0429(16) Uani 1 1 d . . . . .
H4C H 0.4666 0.2514 0.4906 0.051 Uiso 1 1 calc R . . . .
C5C C 0.4103(3) 0.2361(3) 0.3981(3) 0.0359(14) Uani 1 1 d . . . . .
C6C C 0.3291(4) 0.2526(3) 0.3591(3) 0.0363(14) Uani 1 1 d . . . . .
H6C H 0.3284 0.2337 0.3134 0.044 Uiso 1 1 calc R . . . .
C7C C 0.2493(4) 0.2955(3) 0.3848(3) 0.0364(14) Uani 1 1 d . . . . .
C8C C 0.4936(4) 0.1879(3) 0.3684(3) 0.0357(14) Uani 1 1 d . . . . .
C9C C 0.5823(5) 0.1897(4) 0.3896(4) 0.061(2) Uani 1 1 d . . . . .
H9C H 0.5917 0.2226 0.4249 0.073 Uiso 1 1 calc R . . . .
C10C C 0.6599(4) 0.1445(4) 0.3609(4) 0.067(2) Uani 1 1 d . . . . .
H10C H 0.7209 0.1483 0.3761 0.080 Uiso 1 1 calc R . . . .
C11C C 0.6502(4) 0.0959(4) 0.3124(3) 0.0495(17) Uani 1 1 d . . . . .
H11C H 0.7035 0.0666 0.2921 0.059 Uiso 1 1 calc R . . . .
C12C C 0.5610(5) 0.0892(3) 0.2923(3) 0.0579(19) Uani 1 1 d . . . . .
H12C H 0.5514 0.0539 0.2593 0.070 Uiso 1 1 calc R . . . .
C13C C 0.4843(4) 0.1363(4) 0.3222(3) 0.057(2) Uani 1 1 d . . . . .
H13C H 0.4230 0.1313 0.3089 0.068 Uiso 1 1 calc R . . . .
C14C C 0.3363(5) 0.3342(4) 0.5680(4) 0.070(2) Uani 1 1 d . . . . .
H14C H 0.4001 0.3097 0.5833 0.084 Uiso 0.500(14) 1 calc R . . B 1
H14D H 0.2946 0.3836 0.5599 0.084 Uiso 0.500(14) 1 calc R . . B 2
C15C C 0.3406(10) 0.4133(8) 0.5783(7) 0.059(5) Uani 0.500(14) 1 d . . . B 1
H15G H 0.3896 0.4305 0.5469 0.088 Uiso 0.500(14) 1 calc GR . . B 1
H15H H 0.3548 0.4185 0.6280 0.088 Uiso 0.500(14) 1 calc GR . . B 1
H15I H 0.2800 0.4438 0.5667 0.088 Uiso 0.500(14) 1 calc GR . . B 1
C153 C 0.4182(11) 0.3614(9) 0.5802(8) 0.078(6) Uani 0.500(14) 1 d . . . B 2
H15J H 0.4688 0.3191 0.5892 0.117 Uiso 0.500(14) 1 calc GR . . B 2
H15K H 0.4091 0.3916 0.6218 0.117 Uiso 0.500(14) 1 calc GR . . B 2
H15L H 0.4347 0.3928 0.5383 0.117 Uiso 0.500(14) 1 calc GR . . B 2
C16C C 0.2752(5) 0.2974(4) 0.6211(3) 0.060(2) Uani 1 1 d . . . . .
H16G H 0.2101 0.3083 0.6057 0.090 Uiso 1 1 calc GR . . . .
H16H H 0.2796 0.3170 0.6678 0.090 Uiso 1 1 calc GR . . . .
H16I H 0.2957 0.2429 0.6244 0.090 Uiso 1 1 calc GR . . . .
C17C C 0.1578(4) 0.3136(4) 0.3437(3) 0.0523(17) Uani 1 1 d . . . . .
H17C H 0.1312 0.3673 0.3499 0.063 Uiso 1 1 calc R . . . .
C18C C 0.0868(4) 0.2643(4) 0.3771(3) 0.0592(19) Uani 1 1 d . . . . .
H18J H 0.1118 0.2111 0.3729 0.089 Uiso 1 1 calc GR . . . .
H18K H 0.0275 0.2769 0.3520 0.089 Uiso 1 1 calc GR . . . .
H18L H 0.0760 0.2738 0.4276 0.089 Uiso 1 1 calc GR . . . .
C19C C 0.1715(4) 0.3044(4) 0.2639(3) 0.070(2) Uani 1 1 d . . . . .
H19J H 0.2264 0.3264 0.2461 0.104 Uiso 1 1 calc GR . . . .
H19K H 0.1158 0.3300 0.2388 0.104 Uiso 1 1 calc GR . . . .
H19L H 0.1810 0.2507 0.2554 0.104 Uiso 1 1 calc GR . . . .
W2 W 0.0000 1.0000 0.0000 0.04118(14) Uani 1 2 d S T P . .
C1D C 0.0452(4) 1.0076(3) -0.1028(4) 0.0548(18) Uani 1 1 d . . . . .
N1D N 0.0780(4) 1.0134(3) -0.1619(3) 0.0648(17) Uani 1 1 d . . . . .
C2D C 0.1052(4) 1.0204(4) -0.2327(3) 0.0442(16) Uani 1 1 d . . . . .
C3D C 0.1512(4) 1.0794(3) -0.2576(3) 0.0484(17) Uani 1 1 d . . . . .
C4D C 0.1773(4) 1.0843(3) -0.3290(3) 0.0391(14) Uani 1 1 d . . . . .
H4D H 0.2098 1.1241 -0.3466 0.047 Uiso 1 1 calc R . . . .
C5D C 0.1579(3) 1.0332(3) -0.3758(3) 0.0318(13) Uani 1 1 d . . . . .
C6D C 0.1141(3) 0.9734(3) -0.3492(3) 0.0397(15) Uani 1 1 d . . . . .
H6D H 0.1017 0.9375 -0.3807 0.048 Uiso 1 1 calc R . . . .
C7D C 0.0882(4) 0.9647(4) -0.2775(4) 0.0494(18) Uani 1 1 d . . . . .
C8D C 0.1910(4) 1.0395(3) -0.4507(3) 0.0437(16) Uani 1 1 d . . . . .
C9D C 0.2740(5) 1.0685(4) -0.4713(4) 0.057(2) Uani 1 1 d . . . . .
H9D H 0.3100 1.0865 -0.4370 0.068 Uiso 1 1 calc R . . . .
C10D C 0.3019(5) 1.0701(4) -0.5423(5) 0.076(2) Uani 1 1 d . . . . .
H10D H 0.3581 1.0890 -0.5562 0.092 Uiso 1 1 calc R . . . .
C11D C 0.2522(7) 1.0458(5) -0.5925(4) 0.085(3) Uani 1 1 d . . . . .
H11D H 0.2735 1.0475 -0.6409 0.102 Uiso 1 1 calc R . . . .
C12D C 0.1706(6) 1.0184(4) -0.5738(4) 0.065(2) Uani 1 1 d . . . . .
H12D H 0.1346 1.0021 -0.6092 0.079 Uiso 1 1 calc R . . . .
C13D C 0.1420(4) 1.0151(3) -0.5041(3) 0.0462(15) Uani 1 1 d . . . . .
H13D H 0.0861 0.9951 -0.4916 0.055 Uiso 1 1 calc R . . . .
C14D C 0.1725(6) 1.1363(4) -0.2090(4) 0.079(3) Uani 1 1 d . . . . .
H14E H 0.2094 1.1678 -0.2414 0.094 Uiso 0.56(2) 1 calc R . . C 1
H14F H 0.1159 1.1353 -0.1770 0.094 Uiso 0.44(2) 1 calc R . . C 2
C15D C 0.0993(9) 1.1910(7) -0.1842(8) 0.045(4) Uani 0.56(2) 1 d . . . C 1
H15M H 0.0620 1.2149 -0.2246 0.068 Uiso 0.56(2) 1 calc GR . . C 1
H15N H 0.1264 1.2293 -0.1610 0.068 Uiso 0.56(2) 1 calc GR . . C 1
H15O H 0.0591 1.1666 -0.1497 0.068 Uiso 0.56(2) 1 calc GR . . C 1
C154 C 0.154(2) 1.2068(11) -0.2318(17) 0.095(13) Uani 0.44(2) 1 d . . . C 2
H15P H 0.2052 1.2204 -0.2628 0.143 Uiso 0.44(2) 1 calc GR . . C 2
H15Q H 0.1457 1.2381 -0.1910 0.143 Uiso 0.44(2) 1 calc GR . . C 2
H15R H 0.0957 1.2150 -0.2588 0.143 Uiso 0.44(2) 1 calc GR . . C 2
C16D C 0.2441(4) 1.1027(4) -0.1541(3) 0.064(2) Uani 1 1 d . . . . .
H16J H 0.2212 1.0611 -0.1258 0.097 Uiso 1 1 calc GR . . . .
H16K H 0.2542 1.1414 -0.1225 0.097 Uiso 1 1 calc GR . . . .
H16L H 0.3034 1.0839 -0.1783 0.097 Uiso 1 1 calc GR . . . .
C17D C 0.0438(5) 0.8976(4) -0.2477(5) 0.085(3) Uani 1 1 d . . . . .
H17D H 0.0588 0.8969 -0.1961 0.102 Uiso 1 1 calc R . . . .
C18D C 0.0878(5) 0.8279(4) -0.2632(5) 0.105(3) Uani 1 1 d . . . . .
H18M H 0.0678 0.8160 -0.3097 0.157 Uiso 1 1 calc GR . . . .
H18N H 0.0716 0.7904 -0.2263 0.157 Uiso 1 1 calc GR . . . .
H18O H 0.1558 0.8272 -0.2646 0.157 Uiso 1 1 calc GR . . . .
C19D C -0.0605(4) 0.9118(4) -0.2431(4) 0.075(2) Uani 1 1 d . . . . .
H19M H -0.0813 0.9595 -0.2214 0.112 Uiso 1 1 calc GR . . . .
H19N H -0.0831 0.8708 -0.2138 0.112 Uiso 1 1 calc GR . . . .
H19O H -0.0857 0.9145 -0.2911 0.112 Uiso 1 1 calc GR . . . .
C1E C -0.0827(5) 0.9251(4) -0.0284(3) 0.0563(19) Uani 1 1 d . . . . .
N1E N -0.1304(4) 0.8832(3) -0.0461(3) 0.0675(18) Uani 1 1 d . . . . .
C2E C -0.1887(4) 0.8363(4) -0.0645(4) 0.0516(17) Uani 1 1 d . . . . .
C3E C -0.2711(5) 0.8649(4) -0.0997(4) 0.066(2) Uani 1 1 d . . . . .
C4E C -0.3310(5) 0.8154(4) -0.1148(3) 0.0580(19) Uani 1 1 d . . . . .
H4E H -0.3876 0.8344 -0.1387 0.070 Uiso 1 1 calc R . . . .
C5E C -0.3106(4) 0.7401(4) -0.0963(3) 0.0451(16) Uani 1 1 d . . . . .
C6E C -0.2267(4) 0.7114(4) -0.0625(3) 0.0453(16) Uani 1 1 d . . . . .
H6E H -0.2126 0.6590 -0.0499 0.054 Uiso 1 1 calc R . . . .
C7E C -0.1644(4) 0.7575(4) -0.0471(3) 0.0454(16) Uani 1 1 d . . . . .
C8E C -0.3775(5) 0.6907(4) -0.1112(4) 0.062(2) Uani 1 1 d . . . . .
C9E C -0.4274(5) 0.6980(5) -0.1720(4) 0.084(3) Uani 1 1 d . . . . .
H9E H -0.4207 0.7390 -0.2056 0.100 Uiso 1 1 calc R . . . .
C10E C -0.4885(7) 0.6481(9) -0.1876(6) 0.163(6) Uani 1 1 d . . . . .
H10E H -0.5156 0.6500 -0.2331 0.196 Uiso 1 1 calc R . . . .
C11E C -0.5075(7) 0.5944(6) -0.1311(8) 0.124(5) Uani 1 1 d . . . . .
H11E H -0.5520 0.5621 -0.1373 0.149 Uiso 1 1 calc R . . . .
C12E C -0.4616(6) 0.5898(5) -0.0688(7) 0.137(5) Uani 1 1 d . . . . .
H12E H -0.4751 0.5543 -0.0314 0.164 Uiso 1 1 calc R . . . .
C13E C -0.3959(5) 0.6357(4) -0.0587(5) 0.100(3) Uani 1 1 d . . . . .
H13E H -0.3627 0.6297 -0.0154 0.119 Uiso 1 1 calc R . . . .
C14E C -0.2926(5) 0.9507(5) -0.1224(5) 0.081(3) Uani 1 1 d . . . . .
H14G H -0.2315 0.9704 -0.1256 0.097 Uiso 1 1 calc R . . . .
C15E C -0.3479(6) 0.9864(5) -0.0644(5) 0.134(4) Uani 1 1 d . . . . .
H15S H -0.4095 0.9700 -0.0612 0.201 Uiso 1 1 calc GR . . . .
H15T H -0.3558 1.0412 -0.0737 0.201 Uiso 1 1 calc GR . . . .
H15U H -0.3156 0.9721 -0.0193 0.201 Uiso 1 1 calc GR . . . .
C16E C -0.3372(6) 0.9691(5) -0.1915(5) 0.118(3) Uani 1 1 d . . . . .
H16M H -0.3146 0.9295 -0.2236 0.177 Uiso 1 1 calc GR . . . .
H16N H -0.3214 1.0172 -0.2124 0.177 Uiso 1 1 calc GR . . . .
H16O H -0.4053 0.9731 -0.1850 0.177 Uiso 1 1 calc GR . . . .
C17E C -0.0684(4) 0.7313(4) -0.0127(4) 0.062(2) Uani 1 1 d . . . . .
H17E H -0.0597 0.7657 0.0250 0.074 Uiso 1 1 calc R . . . .
C18E C 0.0080(4) 0.7348(4) -0.0697(4) 0.077(2) Uani 1 1 d . . . . .
H18P H 0.0002 0.7007 -0.1065 0.116 Uiso 1 1 calc GR . . . .
H18Q H 0.0694 0.7195 -0.0481 0.116 Uiso 1 1 calc GR . . . .
H18R H 0.0039 0.7863 -0.0913 0.116 Uiso 1 1 calc GR . . . .
C19E C -0.0617(5) 0.6508(4) 0.0209(4) 0.094(3) Uani 1 1 d . . . . .
H19P H -0.1126 0.6480 0.0565 0.141 Uiso 1 1 calc GR . . . .
H19Q H -0.0013 0.6362 0.0441 0.141 Uiso 1 1 calc GR . . . .
H19R H -0.0672 0.6165 -0.0162 0.141 Uiso 1 1 calc GR . . . .
C1F C 0.1078(4) 0.9153(4) 0.0240(3) 0.0460(17) Uani 1 1 d . . . . .
N1F N 0.1739(3) 0.8698(3) 0.0368(3) 0.0610(16) Uani 1 1 d . . . . .
C2F C 0.2578(4) 0.8269(3) 0.0581(4) 0.0522(18) Uani 1 1 d . . . . .
C3F C 0.3362(4) 0.8273(5) 0.0107(4) 0.076(3) Uani 1 1 d . . . . .
C4F C 0.4204(4) 0.7863(4) 0.0336(4) 0.070(2) Uani 1 1 d . . . . .
H4F H 0.4748 0.7862 0.0037 0.084 Uiso 1 1 calc R . . . .
C5F C 0.4270(4) 0.7454(3) 0.0991(4) 0.0494(17) Uani 1 1 d . . . . .
C6F C 0.3480(4) 0.7451(3) 0.1429(3) 0.0379(14) Uani 1 1 d . . . . .
H6F H 0.3527 0.7161 0.1873 0.045 Uiso 1 1 calc R . . . .
C7F C 0.2616(4) 0.7863(3) 0.1234(4) 0.0426(18) Uani 1 1 d . . . . .
C8F C 0.5194(4) 0.7021(4) 0.1225(4) 0.0553(19) Uani 1 1 d . . . . .
C9F C 0.6012(4) 0.7320(4) 0.1077(4) 0.073(2) Uani 1 1 d . . . . .
H9F H 0.6002 0.7791 0.0814 0.087 Uiso 1 1 calc R . . . .
C10F C 0.6859(5) 0.6903(5) 0.1329(5) 0.090(3) Uani 1 1 d . . . . .
H10F H 0.7425 0.7100 0.1229 0.108 Uiso 1 1 calc R . . . .
C11F C 0.6893(5) 0.6239(4) 0.1704(5) 0.085(3) Uani 1 1 d . . . . .
H11F H 0.7475 0.5972 0.1866 0.102 Uiso 1 1 calc R . . . .
C12F C 0.6086(5) 0.5950(4) 0.1850(4) 0.079(3) Uani 1 1 d . . . . .
H12F H 0.6104 0.5484 0.2123 0.095 Uiso 1 1 calc R . . . .
C13F C 0.5239(5) 0.6332(4) 0.1603(4) 0.065(2) Uani 1 1 d . . . . .
H13F H 0.4684 0.6117 0.1695 0.079 Uiso 1 1 calc R . . . .
C14F C 0.3237(5) 0.8772(5) -0.0609(5) 0.089(3) Uani 1 1 d . . . . .
H14H H 0.2773 0.9232 -0.0527 0.107 Uiso 1 1 calc R . . . .
C15F C 0.2841(6) 0.8323(6) -0.1109(5) 0.114(4) Uani 1 1 d . . . . .
H15V H 0.3317 0.7904 -0.1240 0.170 Uiso 1 1 calc GR . . . .
H15W H 0.2641 0.8641 -0.1539 0.170 Uiso 1 1 calc GR . . . .
H15X H 0.2300 0.8126 -0.0882 0.170 Uiso 1 1 calc GR . . . .
C16F C 0.4183(6) 0.9021(5) -0.0873(5) 0.132(4) Uani 1 1 d . . . . .
H16P H 0.4490 0.9190 -0.0472 0.198 Uiso 1 1 calc GR . . . .
H16Q H 0.4063 0.9434 -0.1243 0.198 Uiso 1 1 calc GR . . . .
H16R H 0.4590 0.8595 -0.1070 0.198 Uiso 1 1 calc GR . . . .
C17F C 0.1747(4) 0.7902(4) 0.1718(3) 0.0555(18) Uani 1 1 d . . . . .
H17F H 0.1204 0.7945 0.1395 0.067 Uiso 1 1 calc R . . . .
C18F C 0.1600(4) 0.8616(4) 0.2115(3) 0.063(2) Uani 1 1 d . . . . .
H18S H 0.2145 0.8626 0.2408 0.094 Uiso 1 1 calc GR . . . .
H18T H 0.1037 0.8627 0.2423 0.094 Uiso 1 1 calc GR . . . .
H18U H 0.1524 0.9056 0.1771 0.094 Uiso 1 1 calc GR . . . .
C19F C 0.1716(6) 0.7245(5) 0.2167(5) 0.132(4) Uani 1 1 d . . . . .
H19S H 0.1735 0.6814 0.1877 0.198 Uiso 1 1 calc GR . . . .
H19T H 0.1137 0.7303 0.2458 0.198 Uiso 1 1 calc GR . . . .
H19U H 0.2256 0.7160 0.2480 0.198 Uiso 1 1 calc GR . . . .

loop_
_atom_site_aniso_label
_atom_site_aniso_U_11
_atom_site_aniso_U_22
_atom_site_aniso_U_33
_atom_site_aniso_U_23
_atom_site_aniso_U_13
_atom_site_aniso_U_12
W1 0.0226(2) 0.0240(2) 0.0279(2) -0.0023(2) 0.00469(18) 0.00232(17)
C1A 0.034(3) 0.029(3) 0.033(3) -0.004(3) 0.022(3) 0.012(3)
N1A 0.050(3) 0.051(3) 0.039(3) -0.012(3) -0.012(3) 0.000(3)
C2A 0.044(4) 0.046(4) 0.046(4) -0.007(3) -0.011(3) 0.014(3)
C3A 0.029(3) 0.043(4) 0.049(4) 0.003(3) -0.010(3) 0.002(3)
C4A 0.030(3) 0.040(4) 0.053(4) 0.002(3) -0.012(3) -0.002(3)
C5A 0.035(3) 0.033(3) 0.042(4) -0.011(3) -0.011(3) 0.002(3)
C6A 0.042(4) 0.041(4) 0.035(4) -0.004(3) -0.003(3) 0.005(3)
C7A 0.034(4) 0.036(4) 0.049(4) -0.010(3) -0.013(3) 0.005(3)
C8A 0.045(4) 0.037(4) 0.053(5) 0.008(3) -0.021(3) -0.003(3)
C9A 0.081(6) 0.108(7) 0.066(6) -0.004(5) -0.033(4) -0.023(5)
C10A 0.092(6) 0.099(7) 0.092(7) -0.013(6) -0.031(6) -0.028(5)
C11A 0.098(7) 0.066(6) 0.053(6) -0.022(5) -0.014(5) -0.016(5)
C12A 0.112(8) 0.129(9) 0.047(6) -0.011(6) 0.009(5) -0.013(7)
C13A 0.084(6) 0.101(7) 0.060(6) -0.016(5) -0.014(5) -0.031(5)
C14A 0.043(4) 0.081(6) 0.061(5) 0.021(4) -0.012(4) -0.008(4)
C15A 0.075(6) 0.104(7) 0.058(5) 0.012(5) -0.001(4) -0.029(5)
C16A 0.073(6) 0.201(11) 0.101(8) 0.080(7) -0.011(5) -0.010(7)
C17A 0.053(4) 0.058(5) 0.045(4) 0.000(3) -0.014(3) -0.011(3)
C18A 0.072(5) 0.057(5) 0.064(5) -0.004(4) -0.008(4) -0.018(4)
C19A 0.047(5) 0.082(6) 0.068(5) -0.001(4) -0.006(4) -0.011(4)
C1B 0.031(3) 0.022(3) 0.026(3) -0.001(2) -0.001(2) 0.011(2)
N1B 0.029(3) 0.033(3) 0.063(4) 0.009(2) 0.005(2) -0.009(2)
C2B 0.028(3) 0.031(4) 0.056(4) 0.006(3) 0.012(3) -0.005(3)
C3B 0.028(3) 0.034(3) 0.036(3) 0.007(3) -0.004(2) -0.010(3)
C4B 0.046(4) 0.025(3) 0.035(3) -0.001(2) -0.008(3) -0.002(3)
C5B 0.028(4) 0.046(4) 0.046(4) 0.008(3) 0.002(3) -0.004(3)
C6B 0.026(3) 0.044(4) 0.099(6) -0.012(4) 0.017(3) -0.005(3)
C7B 0.038(4) 0.035(4) 0.096(6) -0.009(4) 0.019(4) -0.016(3)
C8B 0.029(4) 0.035(4) 0.063(5) 0.014(3) -0.008(3) -0.008(3)
C9B 0.036(4) 0.058(5) 0.065(5) -0.008(4) -0.008(3) -0.003(3)
C10B 0.054(5) 0.050(5) 0.100(7) -0.005(4) -0.021(4) -0.023(4)
C11B 0.045(5) 0.064(5) 0.086(6) 0.016(4) -0.016(4) -0.026(4)
C12B 0.047(4) 0.081(6) 0.059(5) 0.021(4) -0.006(3) -0.031(4)
C13B 0.043(4) 0.067(5) 0.059(5) -0.001(4) -0.007(3) -0.021(4)
C14B 0.033(3) 0.035(3) 0.041(4) 0.004(3) 0.008(3) -0.005(3)
C15B 0.058(4) 0.023(3) 0.070(5) -0.017(3) 0.015(4) 0.005(3)
C16B 0.032(3) 0.061(4) 0.051(4) 0.004(3) -0.004(3) 0.005(3)
C17B 0.032(8) 0.028(8) 0.045(12) 0.013(10) -0.002(9) -0.010(6)
C18B 0.039(8) 0.036(8) 0.077(11) -0.015(7) -0.004(7) -0.002(6)
C19B 0.029(7) 0.014(6) 0.103(11) 0.003(6) 0.000(7) 0.004(5)
C172 0.033(12) 0.034(11) 0.049(15) -0.004(13) 0.012(12) -0.004(9)
C182 0.072(13) 0.058(11) 0.083(13) -0.014(9) 0.026(9) -0.026(9)
C192 0.088(16) 0.031(9) 0.083(13) 0.033(9) 0.007(11) -0.017(10)
C1C 0.025(3) 0.013(3) 0.046(4) -0.008(3) 0.009(3) -0.005(2)
N1C 0.032(3) 0.024(3) 0.072(4) -0.006(2) 0.016(2) 0.004(2)
C2C 0.019(3) 0.022(3) 0.067(4) -0.005(3) 0.016(3) 0.001(2)
C3C 0.030(4) 0.052(4) 0.057(4) -0.013(4) 0.006(3) 0.001(3)
C4C 0.023(3) 0.052(4) 0.051(4) -0.019(3) 0.010(3) 0.006(3)
C5C 0.023(3) 0.033(3) 0.046(4) 0.000(3) 0.011(3) 0.008(2)
C6C 0.031(3) 0.031(3) 0.042(4) 0.000(3) 0.014(3) 0.006(3)
C7C 0.026(3) 0.032(3) 0.049(4) 0.003(3) 0.006(3) -0.001(3)
C8C 0.029(3) 0.034(3) 0.039(4) 0.000(3) 0.010(3) 0.006(3)
C9C 0.043(5) 0.075(6) 0.066(5) -0.036(4) 0.016(4) -0.002(4)
C10C 0.034(4) 0.085(6) 0.077(6) -0.022(5) 0.006(4) 0.012(4)
C11C 0.036(4) 0.059(5) 0.046(4) -0.004(3) 0.007(3) 0.011(3)
C12C 0.069(5) 0.057(5) 0.039(4) -0.013(3) -0.003(3) 0.022(4)
C13C 0.037(4) 0.063(5) 0.058(5) -0.007(4) 0.007(3) 0.029(4)
C14C 0.045(5) 0.089(6) 0.081(6) -0.052(5) 0.030(4) -0.013(4)
C15C 0.054(11) 0.069(12) 0.053(9) -0.009(7) -0.015(7) -0.007(8)
C153 0.065(12) 0.107(15) 0.068(11) -0.033(9) -0.030(8) -0.011(10)
C16C 0.062(5) 0.081(6) 0.034(4) -0.008(4) -0.009(4) -0.002(4)
C17C 0.034(4) 0.059(4) 0.056(4) -0.002(3) 0.001(3) 0.014(3)
C18C 0.030(4) 0.081(5) 0.067(5) -0.018(4) 0.004(3) -0.005(3)
C19C 0.031(4) 0.110(6) 0.057(5) 0.005(4) -0.003(3) 0.018(4)
W2 0.0198(2) 0.0616(3) 0.0369(3) 0.0038(2) -0.00082(19) 0.0068(2)
C1D 0.051(4) 0.040(4) 0.066(5) 0.004(3) -0.025(4) 0.019(3)
N1D 0.054(4) 0.089(5) 0.036(3) 0.009(3) 0.008(3) 0.027(3)
C2D 0.035(4) 0.051(4) 0.035(4) 0.001(3) 0.005(3) 0.023(3)
C3D 0.057(4) 0.040(4) 0.040(4) -0.001(3) -0.007(3) 0.018(3)
C4D 0.041(4) 0.027(3) 0.047(4) 0.007(3) -0.009(3) 0.001(3)
C5D 0.021(3) 0.029(3) 0.040(3) -0.001(3) 0.004(2) 0.008(2)
C6D 0.020(3) 0.039(4) 0.057(4) -0.002(3) 0.010(3) 0.001(3)
C7D 0.027(3) 0.053(4) 0.060(5) 0.018(4) 0.019(3) 0.004(3)
C8D 0.048(4) 0.038(4) 0.039(4) 0.013(3) 0.004(3) 0.004(3)
C9D 0.063(5) 0.056(5) 0.048(5) 0.018(4) 0.008(4) -0.013(4)
C10D 0.071(6) 0.073(6) 0.083(7) 0.028(5) 0.021(5) -0.023(5)
C11D 0.137(9) 0.067(6) 0.042(5) 0.018(4) 0.015(5) -0.006(6)
C12D 0.101(6) 0.052(5) 0.038(4) 0.001(4) -0.007(4) 0.006(4)
C13D 0.055(4) 0.035(3) 0.045(4) 0.001(3) 0.000(4) 0.005(3)
C14D 0.120(7) 0.058(5) 0.050(5) -0.014(4) -0.035(5) 0.025(5)
C15D 0.034(8) 0.046(8) 0.058(9) -0.013(6) -0.003(6) -0.008(6)
C154 0.12(2) 0.057(14) 0.12(3) -0.040(14) -0.06(2) -0.022(13)
C16D 0.062(5) 0.063(5) 0.062(5) 0.005(4) -0.006(4) 0.005(4)
C17D 0.052(5) 0.071(6) 0.125(7) 0.003(5) 0.054(5) -0.006(4)
C18D 0.055(5) 0.066(6) 0.194(10) 0.002(6) 0.037(6) -0.026(5)
C19D 0.055(5) 0.103(7) 0.063(5) -0.001(4) 0.001(4) -0.004(4)
C1E 0.057(5) 0.061(5) 0.039(4) 0.005(3) 0.010(3) 0.021(4)
N1E 0.070(5) 0.048(4) 0.088(5) -0.006(3) -0.010(4) -0.016(3)
C2E 0.042(4) 0.049(4) 0.064(5) 0.001(4) -0.004(3) -0.010(4)
C3E 0.060(5) 0.052(5) 0.084(6) -0.013(4) -0.015(4) 0.001(4)
C4E 0.045(4) 0.069(5) 0.058(5) -0.003(4) -0.008(3) -0.002(4)
C5E 0.033(4) 0.070(5) 0.037(4) 0.001(3) 0.005(3) -0.022(3)
C6E 0.034(4) 0.052(4) 0.049(4) 0.005(3) 0.004(3) -0.009(3)
C7E 0.044(4) 0.064(5) 0.030(3) 0.002(3) 0.005(3) -0.017(3)
C8E 0.036(5) 0.077(6) 0.068(5) 0.018(4) 0.009(4) -0.012(4)
C9E 0.072(6) 0.117(7) 0.074(6) -0.017(5) 0.008(5) -0.049(6)
C10E 0.100(9) 0.31(2) 0.112(10) -0.056(11) 0.007(7) -0.109(11)
C11E 0.058(7) 0.106(9) 0.219(15) -0.049(9) -0.036(8) -0.021(6)
C12E 0.068(7) 0.081(7) 0.260(15) 0.043(8) -0.037(8) -0.024(6)
C13E 0.056(5) 0.068(6) 0.174(10) 0.037(6) -0.047(6) -0.022(5)
C14E 0.049(5) 0.087(7) 0.109(8) -0.018(6) -0.028(5) -0.005(5)
C15E 0.133(9) 0.121(9) 0.136(10) -0.005(7) 0.041(7) 0.008(7)
C16E 0.114(8) 0.102(8) 0.122(9) 0.044(6) 0.004(7) 0.006(6)
C17E 0.034(4) 0.076(5) 0.075(5) 0.019(4) -0.015(4) -0.018(3)
C18E 0.038(4) 0.097(6) 0.093(6) 0.007(5) 0.011(4) -0.005(4)
C19E 0.065(6) 0.116(8) 0.095(7) 0.049(6) -0.026(5) -0.016(5)
C1F 0.027(4) 0.068(5) 0.038(4) 0.007(3) 0.003(3) 0.000(3)
N1F 0.027(3) 0.076(4) 0.068(4) 0.026(3) 0.007(3) 0.012(3)
C2F 0.020(3) 0.059(4) 0.066(5) 0.020(3) 0.006(3) 0.016(3)
C3F 0.020(4) 0.112(7) 0.081(6) 0.053(5) 0.008(4) 0.003(4)
C4F 0.035(4) 0.090(6) 0.076(6) 0.014(4) 0.014(4) 0.010(4)
C5F 0.030(4) 0.045(4) 0.071(5) -0.006(3) -0.009(3) 0.003(3)
C6F 0.029(3) 0.033(3) 0.053(4) 0.004(3) -0.011(3) -0.008(3)
C7F 0.023(3) 0.043(4) 0.059(5) -0.002(4) 0.003(3) 0.001(3)
C8F 0.034(4) 0.040(4) 0.090(6) -0.016(4) -0.019(3) 0.009(3)
C9F 0.027(4) 0.061(5) 0.128(8) -0.020(5) 0.006(4) 0.001(4)
C10F 0.025(4) 0.079(6) 0.169(9) -0.057(6) -0.016(5) 0.011(4)
C11F 0.055(5) 0.059(5) 0.138(8) -0.043(5) -0.061(5) 0.028(4)
C12F 0.060(5) 0.042(5) 0.132(8) -0.013(4) -0.045(5) 0.014(4)
C13F 0.037(4) 0.053(5) 0.107(7) -0.013(4) -0.028(4) 0.000(4)
C14F 0.031(4) 0.116(8) 0.111(8) 0.028(6) 0.018(4) -0.005(5)
C15F 0.081(7) 0.184(11) 0.076(7) 0.012(7) 0.008(5) -0.034(7)
C16F 0.117(8) 0.119(8) 0.146(9) 0.036(7) 0.061(7) -0.008(7)
C17F 0.043(4) 0.057(5) 0.062(5) 0.019(4) 0.009(3) -0.010(3)
C18F 0.051(4) 0.070(5) 0.058(5) 0.006(4) 0.007(3) 0.008(4)
C19F 0.132(9) 0.109(8) 0.157(10) -0.030(7) 0.082(8) -0.032(7)

loop_
_atom_type_symbol
_atom_type_description
_atom_type_scat_dispersion_real
_atom_type_scat_dispersion_imag
_atom_type_scat_source
C C 0.0033 0.0016 'International Tables Vol C Tables 4.2.6.8 and 6.1.1.4'
H H 0.0000 0.0000 'International Tables Vol C Tables 4.2.6.8 and 6.1.1.4'
N N 0.0061 0.0033 'International Tables Vol C Tables 4.2.6.8 and 6.1.1.4'
W W -0.8490 6.8722 'International Tables Vol C Tables 4.2.6.8 and 6.1.1.4'

loop_
_geom_angle_atom_site_label_1
_geom_angle_atom_site_label_2
_geom_angle_atom_site_label_3
_geom_angle
_geom_angle_site_symmetry_1
_geom_angle_site_symmetry_3
C1A W1 C1A 180.0 2_566 .
C1A W1 C1B 85.7(2) . .
C1A W1 C1B 94.3(2) . 2_566
C1A W1 C1B 94.3(2) 2_566 .
C1A W1 C1B 85.7(2) 2_566 2_566
C1A W1 C1C 90.3(2) 2_566 2_566
C1A W1 C1C 90.3(2) . .
C1A W1 C1C 89.7(2) 2_566 .
C1A W1 C1C 89.7(2) . 2_566
C1B W1 C1B 180.0(2) 2_566 .
C1C W1 C1B 93.68(18) 2_566 2_566
C1C W1 C1B 86.33(18) . 2_566
C1C W1 C1B 86.32(18) 2_566 .
C1C W1 C1B 93.68(18) . .
C1C W1 C1C 180.0 2_566 .
N1A C1A W1 175.7(5) . .
C1A N1A C2A 168.9(6) . .
N1A C2A C7A 117.8(6) . .
C3A C2A N1A 119.6(6) . .
C3A C2A C7A 122.6(6) . .
C2A C3A C14A 119.5(6) . .
C4A C3A C2A 116.9(5) . .
C4A C3A C14A 123.6(6) . .
C3A C4A H4A 118.8 . .
C3A C4A C5A 122.3(5) . .
C5A C4A H4A 118.8 . .
C4A C5A C8A 120.9(6) . .
C6A C5A C4A 118.5(5) . .
C6A C5A C8A 120.5(6) . .
C5A C6A H6A 118.7 . .
C7A C6A C5A 122.6(6) . .
C7A C6A H6A 118.7 . .
C2A C7A C17A 118.5(5) . .
C6A C7A C2A 117.0(6) . .
C6A C7A C17A 124.5(6) . .
C9A C8A C5A 123.0(7) . .
C9A C8A C13A 116.8(7) . .
C13A C8A C5A 120.1(7) . .
C8A C9A H9A 118.7 . .
C8A C9A C10A 122.7(8) . .
C10A C9A H9A 118.7 . .
C9A C10A H10A 119.3 . .
C11A C10A C9A 121.4(8) . .
C11A C10A H10A 119.3 . .
C10A C11A H11A 121.0 . .
C10A C11A C12A 118.1(8) . .
C12A C11A H11A 121.0 . .
C11A C12A H12A 119.3 . .
C11A C12A C13A 121.3(9) . .
C13A C12A H12A 119.3 . .
C8A C13A C12A 119.7(8) . .
C8A C13A H13A 120.1 . .
C12A C13A H13A 120.1 . .
C3A C14A H14A 105.7 . .
C15A C14A C3A 111.3(6) . .
C15A C14A H14A 105.7 . .
C15A C14A C16A 111.4(7) . .
C16A C14A C3A 116.2(6) . .
C16A C14A H14A 105.7 . .
C14A C15A H15A 109.5 . .
C14A C15A H15B 109.5 . .
C14A C15A H15C 109.5 . .
H15A C15A H15B 109.5 . .
H15A C15A H15C 109.5 . .
H15B C15A H15C 109.5 . .
C14A C16A H16A 109.5 . .
C14A C16A H16B 109.5 . .
C14A C16A H16C 109.5 . .
H16A C16A H16B 109.5 . .
H16A C16A H16C 109.5 . .
H16B C16A H16C 109.5 . .
C7A C17A H17A 107.7 . .
C7A C17A C18A 111.7(5) . .
C7A C17A C19A 113.5(5) . .
C18A C17A H17A 107.7 . .
C19A C17A H17A 107.7 . .
C19A C17A C18A 108.4(6) . .
C17A C18A H18A 109.5 . .
C17A C18A H18B 109.5 . .
C17A C18A H18C 109.5 . .
H18A C18A H18B 109.5 . .
H18A C18A H18C 109.5 . .
H18B C18A H18C 109.5 . .
C17A C19A H19A 109.5 . .
C17A C19A H19B 109.5 . .
C17A C19A H19C 109.5 . .
H19A C19A H19B 109.5 . .
H19A C19A H19C 109.5 . .
H19B C19A H19C 109.5 . .
N1B C1B W1 174.2(5) . .
C1B N1B C2B 171.5(6) . .
N1B C2B C3B 118.3(5) . .
N1B C2B C7B 118.9(5) . .
C7B C2B C3B 122.7(5) . .
C2B C3B C14B 119.3(5) . .
C4B C3B C2B 116.7(5) . .
C4B C3B C14B 124.0(5) . .
C3B C4B H4B 118.5 . .
C5B C4B C3B 123.0(5) . .
C5B C4B H4B 118.5 . .
C4B C5B C8B 121.7(6) . .
C6B C5B C4B 117.2(5) . .
C6B C5B C8B 121.1(5) . .
C5B C6B H6B 118.4 . .
C7B C6B C5B 123.2(6) . .
C7B C6B H6B 118.4 . .
C2B C7B C17B 118.8(9) . .
C2B C7B C172 119.8(11) . .
C6B C7B C2B 117.2(6) . .
C6B C7B C17B 122.9(10) . .
C6B C7B C172 121.2(11) . .
C9B C8B C5B 121.4(6) . .
C9B C8B C13B 118.3(6) . .
C13B C8B C5B 120.3(6) . .
C8B C9B H9B 119.7 . .
C8B C9B C10B 120.5(7) . .
C10B C9B H9B 119.7 . .
C9B C10B H10B 120.2 . .
C11B C10B C9B 119.6(7) . .
C11B C10B H10B 120.2 . .
C10B C11B H11B 119.8 . .
C12B C11B C10B 120.4(7) . .
C12B C11B H11B 119.8 . .
C11B C12B H12B 119.8 . .
C11B C12B C13B 120.3(7) . .
C13B C12B H12B 119.8 . .
C8B C13B H13B 119.6 . .
C12B C13B C8B 120.8(6) . .
C12B C13B H13B 119.6 . .
C3B C14B H14B 107.6 . .
C3B C14B C15B 113.6(5) . .
C3B C14B C16B 111.8(5) . .
C15B C14B H14B 107.6 . .
C16B C14B H14B 107.6 . .
C16B C14B C15B 108.4(5) . .
C14B C15B H15D 109.5 . .
C14B C15B H15E 109.5 . .
C14B C15B H15F 109.5 . .
H15D C15B H15E 109.5 . .
H15D C15B H15F 109.5 . .
H15E C15B H15F 109.5 . .
C14B C16B H16D 109.5 . .
C14B C16B H16E 109.5 . .
C14B C16B H16F 109.5 . .
H16D C16B H16E 109.5 . .
H16D C16B H16F 109.5 . .
H16E C16B H16F 109.5 . .
C7B C17B H17B 108.2 . .
C7B C17B C18B 103.0(11) . .
C7B C17B C19B 118.4(15) . .
C18B C17B H17B 108.2 . .
C19B C17B H17B 108.2 . .
C19B C17B C18B 110.4(16) . .
C17B C18B H18D 109.5 . .
C17B C18B H18E 109.5 . .
C17B C18B H18F 109.5 . .
H18D C18B H18E 109.5 . .
H18D C18B H18F 109.5 . .
H18E C18B H18F 109.5 . .
C17B C19B H19D 109.5 . .
C17B C19B H19E 109.5 . .
C17B C19B H19F 109.5 . .
H19D C19B H19E 109.5 . .
H19D C19B H19F 109.5 . .
H19E C19B H19F 109.5 . .
C7B C172 H172 108.4 . .
C182 C172 C7B 121.2(18) . .
C182 C172 H172 108.4 . .
C192 C172 C7B 98.7(14) . .
C192 C172 H172 108.4 . .
C192 C172 C182 111.0(18) . .
C172 C182 H18G 109.5 . .
C172 C182 H18H 109.5 . .
C172 C182 H18I 109.5 . .
H18G C182 H18H 109.5 . .
H18G C182 H18I 109.5 . .
H18H C182 H18I 109.5 . .
C172 C192 H19G 109.5 . .
C172 C192 H19H 109.5 . .
C172 C192 H19I 109.5 . .
H19G C192 H19H 109.5 . .
H19G C192 H19I 109.5 . .
H19H C192 H19I 109.5 . .
N1C C1C W1 175.1(4) . .
C1C N1C C2C 167.3(6) . .
N1C C2C C7C 117.6(5) . .
C3C C2C N1C 118.6(6) . .
C3C C2C C7C 123.8(5) . .
C2C C3C C4C 115.4(6) . .
C2C C3C C14C 122.8(6) . .
C4C C3C C14C 121.7(6) . .
C3C C4C H4C 118.3 . .
C5C C4C C3C 123.3(6) . .
C5C C4C H4C 118.3 . .
C4C C5C C6C 118.8(5) . .
C4C C5C C8C 121.6(5) . .
C6C C5C C8C 119.6(5) . .
C5C C6C H6C 119.0 . .
C7C C6C C5C 122.0(5) . .
C7C C6C H6C 119.0 . .
C2C C7C C17C 120.1(5) . .
C6C C7C C2C 116.6(5) . .
C6C C7C C17C 123.3(5) . .
C9C C8C C5C 122.4(6) . .
C13C C8C C5C 121.3(5) . .
C13C C8C C9C 116.2(5) . .
C8C C9C H9C 119.1 . .
C8C C9C C10C 121.8(6) . .
C10C C9C H9C 119.1 . .
C9C C10C H10C 119.3 . .
C11C C10C C9C 121.4(6) . .
C11C C10C H10C 119.3 . .
C10C C11C H11C 120.6 . .
C10C C11C C12C 118.7(6) . .
C12C C11C H11C 120.6 . .
C11C C12C H12C 120.9 . .
C11C C12C C13C 118.1(6) . .
C13C C12C H12C 120.9 . .
C8C C13C C12C 123.6(6) . .
C8C C13C H13C 118.2 . .
C12C C13C H13C 118.2 . .
C3C C14C H14C 101.3 . .
C3C C14C H14D 98.1 . .
C15C C14C C3C 120.5(8) . .
C15C C14C H14C 101.3 . .
C15C C14C C16C 114.7(7) . .
C153 C14C C3C 112.5(8) . .
C153 C14C H14D 98.1 . .
C153 C14C C16C 128.0(9) . .
C16C C14C C3C 113.6(6) . .
C16C C14C H14C 101.3 . .
C16C C14C H14D 98.1 . .
C14C C15C H15G 109.5 . .
C14C C15C H15H 109.5 . .
C14C C15C H15I 109.5 . .
H15G C15C H15H 109.5 . .
H15G C15C H15I 109.5 . .
H15H C15C H15I 109.5 . .
C14C C153 H15J 109.5 . .
C14C C153 H15K 109.5 . .
C14C C153 H15L 109.5 . .
H15J C153 H15K 109.5 . .
H15J C153 H15L 109.5 . .
H15K C153 H15L 109.5 . .
C14C C16C H16G 109.5 . .
C14C C16C H16H 109.5 . .
C14C C16C H16I 109.5 . .
H16G C16C H16H 109.5 . .
H16G C16C H16I 109.5 . .
H16H C16C H16I 109.5 . .
C7C C17C H17C 107.7 . .
C7C C17C C18C 109.2(5) . .
C18C C17C H17C 107.7 . .
C19C C17C C7C 113.3(5) . .
C19C C17C H17C 107.7 . .
C19C C17C C18C 111.0(5) . .
C17C C18C H18J 109.5 . .
C17C C18C H18K 109.5 . .
C17C C18C H18L 109.5 . .
H18J C18C H18K 109.5 . .
H18J C18C H18L 109.5 . .
H18K C18C H18L 109.5 . .
C17C C19C H19J 109.5 . .
C17C C19C H19K 109.5 . .
C17C C19C H19L 109.5 . .
H19J C19C H19K 109.5 . .
H19J C19C H19L 109.5 . .
H19K C19C H19L 109.5 . .
C1D W2 C1D 180.0(3) . 2_575
C1D W2 C1E 87.7(2) . .
C1D W2 C1E 92.3(2) 2_575 .
C1D W2 C1E 92.2(2) . 2_575
C1D W2 C1E 87.8(2) 2_575 2_575
C1D W2 C1F 89.2(2) 2_575 .
C1D W2 C1F 90.8(2) 2_575 2_575
C1D W2 C1F 89.2(2) . 2_575
C1D W2 C1F 90.8(2) . .
C1E W2 C1E 180.0 2_575 .
C1F W2 C1E 88.4(2) . 2_575
C1F W2 C1E 88.4(2) 2_575 .
C1F W2 C1E 91.6(2) . .
C1F W2 C1E 91.6(2) 2_575 2_575
C1F W2 C1F 180.0 . 2_575
N1D C1D W2 175.2(6) . .
C1D N1D C2D 173.3(7) . .
N1D C2D C3D 119.8(6) . .
N1D C2D C7D 118.3(6) . .
C3D C2D C7D 121.8(6) . .
C2D C3D C14D 121.4(6) . .
C4D C3D C2D 117.9(6) . .
C4D C3D C14D 120.7(6) . .
C3D C4D H4D 118.8 . .
C3D C4D C5D 122.3(6) . .
C5D C4D H4D 118.8 . .
C4D C5D C8D 119.7(5) . .
C6D C5D C4D 118.7(5) . .
C6D C5D C8D 121.3(5) . .
C5D C6D H6D 119.3 . .
C5D C6D C7D 121.4(6) . .
C7D C6D H6D 119.3 . .
C2D C7D C17D 120.7(6) . .
C6D C7D C2D 117.7(6) . .
C6D C7D C17D 121.5(7) . .
C9D C8D C5D 122.4(6) . .
C13D C8D C5D 120.5(6) . .
C13D C8D C9D 117.1(6) . .
C8D C9D H9D 120.6 . .
C10D C9D C8D 118.8(7) . .
C10D C9D H9D 120.6 . .
C9D C10D H10D 118.9 . .
C11D C10D C9D 122.2(8) . .
C11D C10D H10D 118.9 . .
C10D C11D H11D 120.0 . .
C10D C11D C12D 120.0(8) . .
C12D C11D H11D 120.0 . .
C11D C12D H12D 120.4 . .
C13D C12D C11D 119.2(8) . .
C13D C12D H12D 120.4 . .
C8D C13D H13D 118.7 . .
C12D C13D C8D 122.7(7) . .
C12D C13D H13D 118.7 . .
C3D C14D H14E 101.9 . .
C3D C14D H14F 96.7 . .
C3D C14D C16D 112.3(6) . .
C15D C14D C3D 120.1(8) . .
C15D C14D H14E 101.9 . .
C15D C14D C16D 115.2(8) . .
C154 C14D C3D 117.1(11) . .
C154 C14D H14F 96.7 . .
C154 C14D C16D 126.5(10) . .
C16D C14D H14E 101.9 . .
C16D C14D H14F 96.7 . .
C14D C15D H15M 109.5 . .
C14D C15D H15N 109.5 . .
C14D C15D H15O 109.5 . .
H15M C15D H15N 109.5 . .
H15M C15D H15O 109.5 . .
H15N C15D H15O 109.5 . .
C14D C154 H15P 109.5 . .
C14D C154 H15Q 109.5 . .
C14D C154 H15R 109.5 . .
H15P C154 H15Q 109.5 . .
H15P C154 H15R 109.5 . .
H15Q C154 H15R 109.5 . .
C14D C16D H16J 109.5 . .
C14D C16D H16K 109.5 . .
C14D C16D H16L 109.5 . .
H16J C16D H16K 109.5 . .
H16J C16D H16L 109.5 . .
H16K C16D H16L 109.5 . .
C7D C17D H17D 100.3 . .
C18D C17D C7D 117.3(6) . .
C18D C17D H17D 100.3 . .
C18D C17D C19D 118.9(7) . .
C19D C17D C7D 114.4(6) . .
C19D C17D H17D 100.3 . .
C17D C18D H18M 109.5 . .
C17D C18D H18N 109.5 . .
C17D C18D H18O 109.5 . .
H18M C18D H18N 109.5 . .
H18M C18D H18O 109.5 . .
H18N C18D H18O 109.5 . .
C17D C19D H19M 109.5 . .
C17D C19D H19N 109.5 . .
C17D C19D H19O 109.5 . .
H19M C19D H19N 109.5 . .
H19M C19D H19O 109.5 . .
H19N C19D H19O 109.5 . .
N1E C1E W2 178.4(6) . .
C1E N1E C2E 177.3(7) . .
N1E C2E C3E 120.2(6) . .
N1E C2E C7E 119.0(6) . .
C3E C2E C7E 120.8(6) . .
C2E C3E C14E 119.5(7) . .
C4E C3E C2E 118.5(7) . .
C4E C3E C14E 122.0(7) . .
C3E C4E H4E 119.2 . .
C5E C4E C3E 121.6(7) . .
C5E C4E H4E 119.2 . .
C4E C5E C6E 119.7(6) . .
C4E C5E C8E 119.5(6) . .
C6E C5E C8E 120.9(6) . .
C5E C6E H6E 119.4 . .
C7E C6E C5E 121.2(6) . .
C7E C6E H6E 119.4 . .
C2E C7E C17E 116.5(6) . .
C6E C7E C2E 118.2(6) . .
C6E C7E C17E 125.3(6) . .
C9E C8E C5E 123.7(7) . .
C9E C8E C13E 117.7(8) . .
C13E C8E C5E 118.6(7) . .
C8E C9E H9E 118.3 . .
C8E C9E C10E 123.4(9) . .
C10E C9E H9E 118.3 . .
C9E C10E H10E 121.8 . .
C9E C10E C11E 116.3(11) . .
C11E C10E H10E 121.8 . .
C10E C11E H11E 120.0 . .
C12E C11E C10E 119.9(11) . .
C12E C11E H11E 120.0 . .
C11E C12E H12E 119.4 . .
C11E C12E C13E 121.2(11) . .
C13E C12E H12E 119.4 . .
C8E C13E H13E 119.5 . .
C12E C13E C8E 120.9(9) . .
C12E C13E H13E 119.5 . .
C3E C14E H14G 107.4 . .
C15E C14E C3E 107.0(8) . .
C15E C14E H14G 107.4 . .
C15E C14E C16E 112.5(8) . .
C16E C14E C3E 114.7(7) . .
C16E C14E H14G 107.4 . .
C14E C15E H15S 109.5 . .
C14E C15E H15T 109.5 . .
C14E C15E H15U 109.5 . .
H15S C15E H15T 109.5 . .
H15S C15E H15U 109.5 . .
H15T C15E H15U 109.5 . .
C14E C16E H16M 109.5 . .
C14E C16E H16N 109.5 . .
C14E C16E H16O 109.5 . .
H16M C16E H16N 109.5 . .
H16M C16E H16O 109.5 . .
H16N C16E H16O 109.5 . .
C7E C17E H17E 109.2 . .
C18E C17E C7E 108.9(5) . .
C18E C17E H17E 109.2 . .
C18E C17E C19E 109.4(6) . .
C19E C17E C7E 111.0(5) . .
C19E C17E H17E 109.2 . .
C17E C18E H18P 109.5 . .
C17E C18E H18Q 109.5 . .
C17E C18E H18R 109.5 . .
H18P C18E H18Q 109.5 . .
H18P C18E H18R 109.5 . .
H18Q C18E H18R 109.5 . .
C17E C19E H19P 109.5 . .
C17E C19E H19Q 109.5 . .
C17E C19E H19R 109.5 . .
H19P C19E H19Q 109.5 . .
H19P C19E H19R 109.5 . .
H19Q C19E H19R 109.5 . .
N1F C1F W2 175.7(6) . .
C1F N1F C2F 169.1(7) . .
N1F C2F C3F 117.5(6) . .
C7F C2F N1F 119.4(5) . .
C7F C2F C3F 123.1(5) . .
C2F C3F C14F 118.3(6) . .
C4F C3F C2F 117.0(6) . .
C4F C3F C14F 124.6(6) . .
C3F C4F H4F 119.3 . .
C5F C4F C3F 121.4(6) . .
C5F C4F H4F 119.3 . .
C4F C5F C8F 120.0(6) . .
C6F C5F C4F 119.6(5) . .
C6F C5F C8F 120.4(6) . .
C5F C6F H6F 119.1 . .
C5F C6F C7F 121.7(6) . .
C7F C6F H6F 119.1 . .
C2F C7F C6F 117.1(5) . .
C2F C7F C17F 119.8(5) . .
C6F C7F C17F 123.0(6) . .
C9F C8F C5F 120.1(6) . .
C13F C8F C5F 120.7(6) . .
C13F C8F C9F 119.2(6) . .
C8F C9F H9F 121.0 . .
C8F C9F C10F 117.9(8) . .
C10F C9F H9F 121.0 . .
C9F C10F H10F 118.8 . .
C11F C10F C9F 122.4(8) . .
C11F C10F H10F 118.8 . .
C10F C11F H11F 120.4 . .
C10F C11F C12F 119.3(7) . .
C12F C11F H11F 120.4 . .
C11F C12F H12F 119.8 . .
C11F C12F C13F 120.5(7) . .
C13F C12F H12F 119.8 . .
C8F C13F C12F 120.7(7) . .
C8F C13F H13F 119.7 . .
C12F C13F H13F 119.7 . .
C3F C14F H14H 108.7 . .
C15F C14F C3F 106.0(8) . .
C15F C14F H14H 108.7 . .
C15F C14F C16F 113.9(8) . .
C16F C14F C3F 110.8(6) . .
C16F C14F H14H 108.7 . .
C14F C15F H15V 109.5 . .
C14F C15F H15W 109.5 . .
C14F C15F H15X 109.5 . .
H15V C15F H15W 109.5 . .
H15V C15F H15X 109.5 . .
H15W C15F H15X 109.5 . .
C14F C16F H16P 109.5 . .
C14F C16F H16Q 109.5 . .
C14F C16F H16R 109.5 . .
H16P C16F H16Q 109.5 . .
H16P C16F H16R 109.5 . .
H16Q C16F H16R 109.5 . .
C7F C17F H17F 106.0 . .
C7F C17F C18F 111.1(5) . .
C18F C17F H17F 106.0 . .
C19F C17F C7F 113.6(6) . .
C19F C17F H17F 106.0 . .
C19F C17F C18F 113.4(7) . .
C17F C18F H18S 109.5 . .
C17F C18F H18T 109.5 . .
C17F C18F H18U 109.5 . .
H18S C18F H18T 109.5 . .
H18S C18F H18U 109.5 . .
H18T C18F H18U 109.5 . .
C17F C19F H19S 109.5 . .
C17F C19F H19T 109.5 . .
C17F C19F H19U 109.5 . .
H19S C19F H19T 109.5 . .
H19S C19F H19U 109.5 . .
H19T C19F H19U 109.5 . .

loop_
_geom_bond_atom_site_label_1
_geom_bond_atom_site_label_2
_geom_bond_distance
_geom_bond_site_symmetry_2
W1 C1A 2.039(6) 2_566
W1 C1A 2.039(6) .
W1 C1B 2.068(6) .
W1 C1B 2.068(6) 2_566
W1 C1C 2.053(5) 2_566
W1 C1C 2.053(5) .
C1A N1A 1.166(6) .
N1A C2A 1.400(7) .
C2A C3A 1.391(8) .
C2A C7A 1.405(8) .
C3A C4A 1.376(7) .
C3A C14A 1.512(8) .
C4A H4A 0.9500 .
C4A C5A 1.381(7) .
C5A C6A 1.377(7) .
C5A C8A 1.475(8) .
C6A H6A 0.9500 .
C6A C7A 1.365(7) .
C7A C17A 1.484(8) .
C8A C9A 1.333(9) .
C8A C13A 1.352(9) .
C9A H9A 0.9500 .
C9A C10A 1.418(10) .
C10A H10A 0.9500 .
C10A C11A 1.304(10) .
C11A H11A 0.9500 .
C11A C12A 1.340(10) .
C12A H12A 0.9500 .
C12A C13A 1.450(10) .
C13A H13A 0.9500 .
C14A H14A 1.0000 .
C14A C15A 1.475(9) .
C14A C16A 1.484(9) .
C15A H15A 0.9800 .
C15A H15B 0.9800 .
C15A H15C 0.9800 .
C16A H16A 0.9800 .
C16A H16B 0.9800 .
C16A H16C 0.9800 .
C17A H17A 1.0000 .
C17A C18A 1.543(8) .
C17A C19A 1.542(8) .
C18A H18A 0.9800 .
C18A H18B 0.9800 .
C18A H18C 0.9800 .
C19A H19A 0.9800 .
C19A H19B 0.9800 .
C19A H19C 0.9800 .
C1B N1B 1.168(6) .
N1B C2B 1.378(7) .
C2B C3B 1.397(7) .
C2B C7B 1.396(7) .
C3B C4B 1.390(7) .
C3B C14B 1.506(7) .
C4B H4B 0.9500 .
C4B C5B 1.389(7) .
C5B C6B 1.388(8) .
C5B C8B 1.492(8) .
C6B H6B 0.9500 .
C6B C7B 1.375(8) .
C7B C17B 1.52(2) .
C7B C172 1.57(3) .
C8B C9B 1.385(8) .
C8B C13B 1.398(8) .
C9B H9B 0.9500 .
C9B C10B 1.403(8) .
C10B H10B 0.9500 .
C10B C11B 1.371(9) .
C11B H11B 0.9500 .
C11B C12B 1.370(9) .
C12B H12B 0.9500 .
C12B C13B 1.376(8) .
C13B H13B 0.9500 .
C14B H14B 1.0000 .
C14B C15B 1.545(7) .
C14B C16B 1.537(7) .
C15B H15D 0.9800 .
C15B H15E 0.9800 .
C15B H15F 0.9800 .
C16B H16D 0.9800 .
C16B H16E 0.9800 .
C16B H16F 0.9800 .
C17B H17B 1.0000 .
C17B C18B 1.57(2) .
C17B C19B 1.52(2) .
C18B H18D 0.9800 .
C18B H18E 0.9800 .
C18B H18F 0.9800 .
C19B H19D 0.9800 .
C19B H19E 0.9800 .
C19B H19F 0.9800 .
C172 H172 1.0000 .
C172 C182 1.54(2) .
C172 C192 1.53(2) .
C182 H18G 0.9800 .
C182 H18H 0.9800 .
C182 H18I 0.9800 .
C192 H19G 0.9800 .
C192 H19H 0.9800 .
C192 H19I 0.9800 .
C1C N1C 1.176(6) .
N1C C2C 1.394(6) .
C2C C3C 1.392(8) .
C2C C7C 1.408(8) .
C3C C4C 1.394(7) .
C3C C14C 1.506(8) .
C4C H4C 0.9500 .
C4C C5C 1.367(7) .
C5C C6C 1.386(7) .
C5C C8C 1.490(7) .
C6C H6C 0.9500 .
C6C C7C 1.380(7) .
C7C C17C 1.534(7) .
C8C C9C 1.363(8) .
C8C C13C 1.344(8) .
C9C H9C 0.9500 .
C9C C10C 1.399(8) .
C10C H10C 0.9500 .
C10C C11C 1.337(8) .
C11C H11C 0.9500 .
C11C C12C 1.383(8) .
C12C H12C 0.9500 .
C12C C13C 1.415(7) .
C13C H13C 0.9500 .
C14C H14C 1.0000 .
C14C H14D 1.0000 .
C14C C15C 1.466(14) .
C14C C153 1.383(14) .
C14C C16C 1.496(9) .
C15C H15G 0.9800 .
C15C H15H 0.9800 .
C15C H15I 0.9800 .
C153 H15J 0.9800 .
C153 H15K 0.9800 .
C153 H15L 0.9800 .
C16C H16G 0.9800 .
C16C H16H 0.9800 .
C16C H16I 0.9800 .
C17C H17C 1.0000 .
C17C C18C 1.547(8) .
C17C C19C 1.525(8) .
C18C H18J 0.9800 .
C18C H18K 0.9800 .
C18C H18L 0.9800 .
C19C H19J 0.9800 .
C19C H19K 0.9800 .
C19C H19L 0.9800 .
W2 C1D 2.020(7) 2_575
W2 C1D 2.020(7) .
W2 C1E 2.049(8) 2_575
W2 C1E 2.049(8) .
W2 C1F 2.042(6) 2_575
W2 C1F 2.042(6) .
C1D N1D 1.197(7) .
N1D C2D 1.376(7) .
C2D C3D 1.385(8) .
C2D C7D 1.415(8) .
C3D C4D 1.381(7) .
C3D C14D 1.497(9) .
C4D H4D 0.9500 .
C4D C5D 1.388(7) .
C5D C6D 1.387(7) .
C5D C8D 1.474(7) .
C6D H6D 0.9500 .
C6D C7D 1.390(8) .
C7D C17D 1.519(8) .
C8D C9D 1.412(8) .
C8D C13D 1.387(8) .
C9D H9D 0.9500 .
C9D C10D 1.381(9) .
C10D H10D 0.9500 .
C10D C11D 1.344(10) .
C11D H11D 0.9500 .
C11D C12D 1.372(10) .
C12D H12D 0.9500 .
C12D C13D 1.360(8) .
C13D H13D 0.9500 .
C14D H14E 1.0000 .
C14D H14F 1.0000 .
C14D C15D 1.423(14) .
C14D C154 1.30(2) .
C14D C16D 1.514(8) .
C15D H15M 0.9800 .
C15D H15N 0.9800 .
C15D H15O 0.9800 .
C154 H15P 0.9800 .
C154 H15Q 0.9800 .
C154 H15R 0.9800 .
C16D H16J 0.9800 .
C16D H16K 0.9800 .
C16D H16L 0.9800 .
C17D H17D 1.0000 .
C17D C18D 1.365(9) .
C17D C19D 1.490(8) .
C18D H18M 0.9800 .
C18D H18N 0.9800 .
C18D H18O 0.9800 .
C19D H19M 0.9800 .
C19D H19N 0.9800 .
C19D H19O 0.9800 .
C1E N1E 1.173(8) .
N1E C2E 1.354(8) .
C2E C3E 1.392(8) .
C2E C7E 1.426(8) .
C3E C4E 1.388(9) .
C3E C14E 1.560(10) .
C4E H4E 0.9500 .
C4E C5E 1.367(8) .
C5E C6E 1.396(7) .
C5E C8E 1.461(9) .
C6E H6E 0.9500 .
C6E C7E 1.369(8) .
C7E C17E 1.543(8) .
C8E C9E 1.359(9) .
C8E C13E 1.395(9) .
C9E H9E 0.9500 .
C9E C10E 1.409(12) .
C10E H10E 0.9500 .
C10E C11E 1.431(14) .
C11E H11E 0.9500 .
C11E C12E 1.358(14) .
C12E H12E 0.9500 .
C12E C13E 1.381(10) .
C13E H13E 0.9500 .
C14E H14G 1.0000 .
C14E C15E 1.458(10) .
C14E C16E 1.465(10) .
C15E H15S 0.9800 .
C15E H15T 0.9800 .
C15E H15U 0.9800 .
C16E H16M 0.9800 .
C16E H16N 0.9800 .
C16E H16O 0.9800 .
C17E H17E 1.0000 .
C17E C18E 1.516(8) .
C17E C19E 1.531(9) .
C18E H18P 0.9800 .
C18E H18Q 0.9800 .
C18E H18R 0.9800 .
C19E H19P 0.9800 .
C19E H19Q 0.9800 .
C19E H19R 0.9800 .
C1F N1F 1.177(7) .
N1F C2F 1.388(7) .
C2F C3F 1.417(8) .
C2F C7F 1.381(8) .
C3F C4F 1.387(8) .
C3F C14F 1.562(10) .
C4F H4F 0.9500 .
C4F C5F 1.386(8) .
C5F C6F 1.384(8) .
C5F C8F 1.502(8) .
C6F H6F 0.9500 .
C6F C7F 1.395(7) .
C7F C17F 1.521(8) .
C8F C9F 1.385(9) .
C8F C13F 1.377(9) .
C9F H9F 0.9500 .
C9F C10F 1.411(9) .
C10F H10F 0.9500 .
C10F C11F 1.338(11) .
C11F H11F 0.9500 .
C11F C12F 1.362(10) .
C12F H12F 0.9500 .
C12F C13F 1.385(8) .
C13F H13F 0.9500 .
C14F H14H 1.0000 .
C14F C15F 1.472(11) .
C14F C16F 1.558(10) .
C15F H15V 0.9800 .
C15F H15W 0.9800 .
C15F H15X 0.9800 .
C16F H16P 0.9800 .
C16F H16Q 0.9800 .
C16F H16R 0.9800 .
C17F H17F 1.0000 .
C17F C18F 1.521(8) .
C17F C19F 1.408(9) .
C18F H18S 0.9800 .
C18F H18T 0.9800 .
C18F H18U 0.9800 .
C19F H19S 0.9800 .
C19F H19T 0.9800 .
C19F H19U 0.9800 .

loop_
_geom_torsion_atom_site_label_1
_geom_torsion_atom_site_label_2
_geom_torsion_atom_site_label_3
_geom_torsion_atom_site_label_4
_geom_torsion
C1A N1A C2A C3A -168(3)
C1A N1A C2A C7A 9(3)
N1A C2A C3A C4A 179.3(5)
N1A C2A C3A C14A -0.3(8)
N1A C2A C7A C6A -178.7(5)
N1A C2A C7A C17A 0.4(8)
C2A C3A C4A C5A -2.4(8)
C2A C3A C14A C15A -78.9(8)
C2A C3A C14A C16A 152.2(7)
C2A C7A C17A C18A -81.1(7)
C2A C7A C17A C19A 156.0(5)
C3A C2A C7A C6A -1.8(8)
C3A C2A C7A C17A 177.4(5)
C3A C4A C5A C6A 1.9(8)
C3A C4A C5A C8A -177.6(5)
C4A C3A C14A C15A 101.6(7)
C4A C3A C14A C16A -27.4(10)
C4A C5A C6A C7A -1.2(8)
C4A C5A C8A C9A -36.5(9)
C4A C5A C8A C13A 144.7(7)
C5A C6A C7A C2A 1.1(8)
C5A C6A C7A C17A -178.0(5)
C5A C8A C9A C10A -179.8(7)
C5A C8A C13A C12A 179.7(6)
C6A C5A C8A C9A 144.1(7)
C6A C5A C8A C13A -34.7(9)
C6A C7A C17A C18A 98.0(7)
C6A C7A C17A C19A -24.9(8)
C7A C2A C3A C4A 2.4(8)
C7A C2A C3A C14A -177.2(6)
C8A C5A C6A C7A 178.3(5)
C8A C9A C10A C11A 1.0(14)
C9A C8A C13A C12A 0.8(12)
C9A C10A C11A C12A -0.7(14)
C10A C11A C12A C13A 0.5(14)
C11A C12A C13A C8A -0.6(13)
C13A C8A C9A C10A -1.0(12)
C14A C3A C4A C5A 177.2(6)
N1B C2B C3B C4B -178.3(5)
N1B C2B C3B C14B 1.6(8)
N1B C2B C7B C6B 178.4(6)
N1B C2B C7B C17B 10.4(11)
N1B C2B C7B C172 -17.0(12)
C2B C3B C4B C5B 0.5(8)
C2B C3B C14B C15B -159.5(5)
C2B C3B C14B C16B 77.4(6)
C2B C7B C17B C18B -85.6(13)
C2B C7B C17B C19B 152.4(12)
C2B C7B C172 C182 -139.0(16)
C2B C7B C172 C192 100.0(15)
C3B C2B C7B C6B 1.0(10)
C3B C2B C7B C17B -167.1(9)
C3B C2B C7B C172 165.5(10)
C3B C4B C5B C6B -0.3(9)
C3B C4B C5B C8B 179.3(5)
C4B C3B C14B C15B 20.4(8)
C4B C3B C14B C16B -102.7(6)
C4B C5B C6B C7B 0.5(10)
C4B C5B C8B C9B -34.6(9)
C4B C5B C8B C13B 147.5(6)
C5B C6B C7B C2B -0.8(11)
C5B C6B C7B C17B 166.7(9)
C5B C6B C7B C172 -165.1(10)
C5B C8B C9B C10B -178.6(6)
C5B C8B C13B C12B 178.3(6)
C6B C5B C8B C9B 145.0(6)
C6B C5B C8B C13B -33.0(9)
C6B C7B C17B C18B 107.1(13)
C6B C7B C17B C19B -14.9(19)
C6B C7B C172 C182 25(2)
C6B C7B C172 C192 -96.1(15)
C7B C2B C3B C4B -0.8(9)
C7B C2B C3B C14B 179.1(6)
C8B C5B C6B C7B -179.1(6)
C8B C9B C10B C11B 0.5(10)
C9B C8B C13B C12B 0.2(9)
C9B C10B C11B C12B 0.1(11)
C10B C11B C12B C13B -0.4(11)
C11B C12B C13B C8B 0.3(10)
C13B C8B C9B C10B -0.6(9)
C14B C3B C4B C5B -179.4(5)
C17B C7B C172 C182 127(5)
C17B C7B C172 C192 6(3)
C172 C7B C17B C18B 14(3)
C172 C7B C17B C19B -108(5)
C1C N1C C2C C3C 137(2)
C1C N1C C2C C7C -42(3)
N1C C2C C3C C4C -177.9(5)
N1C C2C C3C C14C 4.8(9)
N1C C2C C7C C6C 177.2(5)
N1C C2C C7C C17C -2.7(8)
C2C C3C C4C C5C 0.1(9)
C2C C3C C14C C15C -74.6(11)
C2C C3C C14C C153 -137.6(10)
C2C C3C C14C C16C 67.2(9)
C2C C7C C17C C18C -76.0(7)
C2C C7C C17C C19C 159.7(5)
C3C C2C C7C C6C -1.9(9)
C3C C2C C7C C17C 178.2(6)
C3C C4C C5C C6C -0.7(9)
C3C C4C C5C C8C -179.2(5)
C4C C3C C14C C15C 108.2(10)
C4C C3C C14C C153 45.2(13)
C4C C3C C14C C16C -109.9(7)
C4C C5C C6C C7C 0.0(8)
C4C C5C C8C C9C -24.5(9)
C4C C5C C8C C13C 151.1(6)
C5C C6C C7C C2C 1.2(8)
C5C C6C C7C C17C -178.8(5)
C5C C8C C9C C10C -179.5(6)
C5C C8C C13C C12C 179.9(6)
C6C C5C C8C C9C 157.1(6)
C6C C5C C8C C13C -27.3(8)
C6C C7C C17C C18C 104.1(6)
C6C C7C C17C C19C -20.2(8)
C7C C2C C3C C4C 1.2(9)
C7C C2C C3C C14C -176.1(6)
C8C C5C C6C C7C 178.5(5)
C8C C9C C10C C11C -1.7(12)
C9C C8C C13C C12C -4.3(10)
C9C C10C C11C C12C -2.0(11)
C10C C11C C12C C13C 2.4(10)
C11C C12C C13C C8C 0.8(10)
C13C C8C C9C C10C 4.7(10)
C14C C3C C4C C5C 177.5(6)
N1D C2D C3D C4D 179.9(5)
N1D C2D C3D C14D 0.1(8)
N1D C2D C7D C6D 178.6(5)
N1D C2D C7D C17D -1.9(8)
C2D C3D C4D C5D 0.9(8)
C2D C3D C14D C15D -72.9(12)
C2D C3D C14D C154 -134(2)
C2D C3D C14D C16D 67.5(9)
C2D C7D C17D C18D -129.3(8)
C2D C7D C17D C19D 84.5(9)
C3D C2D C7D C6D -3.9(8)
C3D C2D C7D C17D 175.6(5)
C3D C4D C5D C6D -2.8(8)
C3D C4D C5D C8D -177.5(5)
C4D C3D C14D C15D 107.3(12)
C4D C3D C14D C154 46(2)
C4D C3D C14D C16D -112.3(7)
C4D C5D C6D C7D 1.2(8)
C4D C5D C8D C9D 30.6(8)
C4D C5D C8D C13D -151.1(5)
C5D C6D C7D C2D 1.9(8)
C5D C6D C7D C17D -177.5(5)
C5D C8D C9D C10D 177.8(6)
C5D C8D C13D C12D -178.8(5)
C6D C5D C8D C9D -144.0(6)
C6D C5D C8D C13D 34.4(8)
C6D C7D C17D C18D 50.2(11)
C6D C7D C17D C19D -96.1(7)
C7D C2D C3D C4D 2.5(8)
C7D C2D C3D C14D -177.3(5)
C8D C5D C6D C7D 175.9(5)
C8D C9D C10D C11D 0.7(12)
C9D C8D C13D C12D -0.3(9)
C9D C10D C11D C12D 0.2(13)
C10D C11D C12D C13D -1.2(12)
C11D C12D C13D C8D 1.3(10)
C13D C8D C9D C10D -0.6(9)
C14D C3D C4D C5D -179.3(5)
N1E C2E C3E C4E -177.2(6)
N1E C2E C3E C14E 4.0(11)
N1E C2E C7E C6E 176.4(6)
N1E C2E C7E C17E -4.1(9)
C2E C3E C4E C5E -0.3(11)
C2E C3E C14E C15E -92.4(9)
C2E C3E C14E C16E 142.0(8)
C2E C7E C17E C18E -74.5(7)
C2E C7E C17E C19E 165.0(6)
C3E C2E C7E C6E -3.5(9)
C3E C2E C7E C17E 175.9(6)
C3E C4E C5E C6E -1.2(10)
C3E C4E C5E C8E 177.9(6)
C4E C3E C14E C15E 88.8(9)
C4E C3E C14E C16E -36.7(11)
C4E C5E C6E C7E 0.4(9)
C4E C5E C8E C9E 39.4(11)
C4E C5E C8E C13E -136.5(7)
C5E C6E C7E C2E 1.9(9)
C5E C6E C7E C17E -177.4(6)
C5E C8E C9E C10E 176.9(8)
C5E C8E C13E C12E 177.0(8)
C6E C5E C8E C9E -141.4(7)
C6E C5E C8E C13E 42.7(10)
C6E C7E C17E C18E 104.9(7)
C6E C7E C17E C19E -15.6(9)
C7E C2E C3E C4E 2.7(10)
C7E C2E C3E C14E -176.1(6)
C8E C5E C6E C7E -178.8(6)
C8E C9E C10E C11E 9.2(17)
C9E C8E C13E C12E 0.8(13)
C9E C10E C11E C12E -5.1(19)
C10E C11E C12E C13E -0.6(18)
C11E C12E C13E C8E 3.0(16)
C13E C8E C9E C10E -7.1(14)
C14E C3E C4E C5E 178.5(6)
C1F N1F C2F C3F -90(3)
C1F N1F C2F C7F 90(3)
N1F C2F C3F C4F 177.9(7)
N1F C2F C3F C14F 1.6(12)
N1F C2F C7F C6F -179.0(6)
N1F C2F C7F C17F -1.2(10)
C2F C3F C4F C5F 1.5(13)
C2F C3F C14F C15F -83.5(10)
C2F C3F C14F C16F 152.4(8)
C2F C7F C17F C18F -79.5(8)
C2F C7F C17F C19F 151.3(8)
C3F C2F C7F C6F 1.0(11)
C3F C2F C7F C17F 178.8(7)
C3F C4F C5F C6F 0.2(11)
C3F C4F C5F C8F -179.6(7)
C4F C3F C14F C15F 100.5(10)
C4F C3F C14F C16F -23.6(13)
C4F C5F C6F C7F -1.4(10)
C4F C5F C8F C9F 38.7(10)
C4F C5F C8F C13F -143.0(7)
C5F C6F C7F C2F 0.7(9)
C5F C6F C7F C17F -176.9(6)
C5F C8F C9F C10F 177.8(6)
C5F C8F C13F C12F -176.7(6)
C6F C5F C8F C9F -141.1(7)
C6F C5F C8F C13F 37.3(9)
C6F C7F C17F C18F 98.1(7)
C6F C7F C17F C19F -31.1(10)
C7F C2F C3F C4F -2.1(13)
C7F C2F C3F C14F -178.4(7)
C8F C5F C6F C7F 178.4(6)
C8F C9F C10F C11F -0.3(12)
C9F C8F C13F C12F 1.7(11)
C9F C10F C11F C12F 0.0(13)
C10F C11F C12F C13F 1.2(12)
C11F C12F C13F C8F -2.1(12)
C13F C8F C9F C10F -0.5(11)
C14F C3F C4F C5F 177.5(8)
